data_7051708
loop_
_publ_author_name
'Suen, Maw-Cherng'
'Yeh, Chun-Wei'
'Ho, Yuh-Wen'
'Wang, Ju-Chun'

_publ_section_title
;
 Self-assembly of two-dimensional coordination polymers from AgX (X =
 BF4&#x2212;, ClO4&#x2212;, NO3&#x2212; and PF6&#x2212;) and
 2,6-dimethyl-3,5-dicyano-4-(6-methyl-2-pyridyl)-1,4-dihydropyridine
;
_journal_issue 12
_journal_name_full 'New Journal of Chemistry'
_journal_page_first 2419
_journal_paper_doi 10.1039/b902977j
_journal_volume 33
_journal_year 2009
_chemical_formula_sum 'C15 H14 Ag N5 O3'
_chemical_formula_weight 420.18
_chemical_name_systematic
;
?
;
_space_group_IT_number 14
_symmetry_cell_setting monoclinic
_symmetry_space_group_name_Hall '-P 2ybc'
_symmetry_space_group_name_H-M 'P 1 21/c 1'
_atom_sites_solution_hydrogens geom
_atom_sites_solution_primary direct
_atom_sites_solution_secondary difmap
_audit_creation_method SHELXL-97
_cell_angle_alpha 90.00
_cell_angle_beta 103.949(4)
_cell_angle_gamma 90.00
_cell_formula_units_Z 4
_cell_length_a 10.598(3)
_cell_length_b 11.630(3)
_cell_length_c 13.641(3)
_cell_measurement_temperature 294(2)
_cell_volume 1631.7(7)
_computing_cell_refinement 'Bruker SMART'
_computing_data_collection 'Bruker SMART'
_computing_data_reduction 'Bruker SHELXTL'
_computing_molecular_graphics 'Bruker SHELXTL'
_computing_publication_material 'Bruker SHELXTL'
_computing_structure_refinement 'SHELXL-97 (Sheldrick, 1997)'
_computing_structure_solution 'SHELXS-97 (Sheldrick, 1990)'
_diffrn_ambient_temperature 294(2)
_diffrn_measured_fraction_theta_full 0.988
_diffrn_measured_fraction_theta_max 0.988
_diffrn_measurement_device_type 'CCD area detector'
_diffrn_measurement_method 'phi and omega scans'
_diffrn_radiation_monochromator graphite
_diffrn_radiation_source 'fine-focus sealed tube'
_diffrn_radiation_type MoK\a
_diffrn_radiation_wavelength 0.71073
_diffrn_reflns_av_R_equivalents 0.0714
_diffrn_reflns_av_sigmaI/netI 0.0403
_diffrn_reflns_limit_h_max 11
_diffrn_reflns_limit_h_min -13
_diffrn_reflns_limit_k_max 14
_diffrn_reflns_limit_k_min -14
_diffrn_reflns_limit_l_max 16
_diffrn_reflns_limit_l_min -12
_diffrn_reflns_number 8926
_diffrn_reflns_theta_full 26.06
_diffrn_reflns_theta_max 26.06
_diffrn_reflns_theta_min 1.98
_exptl_absorpt_coefficient_mu 1.259
_exptl_absorpt_correction_type none
_exptl_crystal_colour colorless
_exptl_crystal_density_diffrn 1.711
_exptl_crystal_density_method 'not measured'
_exptl_crystal_description block
_exptl_crystal_F_000 840
_exptl_crystal_size_max 0.5
_exptl_crystal_size_mid 0.4
_exptl_crystal_size_min 0.35
_refine_diff_density_max 0.485
_refine_diff_density_min -0.880
_refine_diff_density_rms 0.083
_refine_ls_extinction_method none
_refine_ls_goodness_of_fit_ref 1.046
_refine_ls_hydrogen_treatment mixed
_refine_ls_matrix_type full
_refine_ls_number_parameters 280
_refine_ls_number_reflns 3194
_refine_ls_number_restraints 0
_refine_ls_restrained_S_all 1.046
_refine_ls_R_factor_all 0.0372
_refine_ls_R_factor_gt 0.0319
_refine_ls_shift/su_max 0.000
_refine_ls_shift/su_mean 0.000
_refine_ls_structure_factor_coef Fsqd
_refine_ls_weighting_details 'calc w=1/[\s^2^(Fo^2^)+(0.0750P)^2^+0.0000P] where P=(Fo^2^+2Fc^2^)/3'
_refine_ls_weighting_scheme calc
_refine_ls_wR_factor_gt 0.0968
_refine_ls_wR_factor_ref 0.1021
_reflns_number_gt 2795
_reflns_number_total 3194
_reflns_threshold_expression >2sigma(I)
_cod_data_source_file b902977j.txt
_cod_data_source_block 2
_cod_depositor_comments
;
The following automatic conversions were performed:
'_symmetry_cell_setting' value 'Monoclinic' changed to 'monoclinic'
according to '/home/saulius/struct/CIF-dictionaries/cif_core.dic'
dictionary named 'cif_core.dic' version 2.4.1 from 2010-06-29.

Automatic conversion script
Id: cif_fix_enum 1527 2010-12-29 10:47:43Z saulius 
;
_cod_original_cell_volume 1631.6(7)
_cod_original_sg_symbol_H-M P2(1)/c
_cod_database_code 7051708

loop_
_symmetry_equiv_pos_as_xyz
'x, y, z'
'-x, y+1/2, -z+1/2'
'-x, -y, -z'
'x, -y-1/2, z-1/2'

loop_
_atom_site_label
_atom_site_type_symbol
_atom_site_fract_x
_atom_site_fract_y
_atom_site_fract_z
_atom_site_U_iso_or_equiv
_atom_site_adp_type
_atom_site_occupancy
_atom_site_symmetry_multiplicity
_atom_site_calc_flag
_atom_site_refinement_flags
_atom_site_disorder_assembly
_atom_site_disorder_group
Ag Ag 0.38975(2) 0.146324(18) 0.052545(16) 0.04714(13) Uani 1 1 d . . .
N1 N 0.53546(19) 0.28236(15) 0.03362(13) 0.0304(4) Uani 1 1 d . . .
C1 C 0.3908(4) 0.3125(4) -0.1326(2) 0.0598(8) Uani 1 1 d . . .
H1C H 0.319(4) 0.319(3) -0.097(3) 0.058(9) Uiso 1 1 d . . .
H1B H 0.370(5) 0.366(4) -0.168(4) 0.082(15) Uiso 1 1 d . . .
H1A H 0.349(5) 0.239(5) -0.139(3) 0.098(14) Uiso 1 1 d . . .
O1 O 0.2128(7) 0.1867(6) 0.1332(6) 0.0777(17) Uani 0.60 1 d P . .
O1' O 0.2371(18) 0.253(3) 0.1487(10) 0.230(14) Uani 0.40 1 d P . .
N2 N 0.9186(2) 0.2217(2) 0.34258(16) 0.0459(5) Uani 1 1 d . . .
H2A H 0.9961 0.2200 0.3807 0.055 Uiso 1 1 calc R . .
C2 C 0.5142(3) 0.3378(2) -0.0565(2) 0.0384(5) Uani 1 1 d . . .
O2 O 0.1563(9) 0.2846(9) 0.0008(7) 0.087(4) Uani 0.60 1 d P . .
O2' O 0.1670(17) 0.2500(19) 0.0001(14) 0.132(8) Uani 0.40 1 d P . .
N3 N 0.5726(3) 0.4853(2) 0.32275(18) 0.0525(6) Uani 1 1 d . . .
C3 C 0.6059(3) 0.4138(2) -0.0777(2) 0.0442(6) Uani 1 1 d . . .
H3A H 0.5888 0.4527 -0.1390 0.053 Uiso 1 1 calc R . .
O3 O 0.0457(6) 0.2927(6) 0.1153(6) 0.103(2) Uani 0.60 1 d P . .
O3' O 0.0686(13) 0.3490(9) 0.0686(13) 0.127(5) Uani 0.40 1 d P . .
N4 N 0.6906(3) -0.0172(2) 0.07450(18) 0.0529(6) Uani 1 1 d . . .
C4 C 0.7206(3) 0.4308(3) -0.0083(2) 0.0522(7) Uani 1 1 d . . .
H4A H 0.7831 0.4801 -0.0223 0.063 Uiso 1 1 calc R . .
N5 N 0.1451(3) 0.2675(3) 0.0823(3) 0.0740(9) Uani 1 1 d . . .
C5 C 0.7428(3) 0.3734(3) 0.0837(2) 0.0459(6) Uani 1 1 d . . .
H5A H 0.8207 0.3828 0.1319 0.055 Uiso 1 1 calc R . .
C6 C 0.6466(2) 0.30191(18) 0.10217(17) 0.0304(5) Uani 1 1 d . . .
C7 C 0.6663(2) 0.23884(18) 0.20277(15) 0.0305(5) Uani 1 1 d . . .
H7A H 0.5827 0.2074 0.2088 0.037 Uiso 1 1 calc R . .
C8 C 0.7190(2) 0.3191(2) 0.29233(16) 0.0331(5) Uani 1 1 d . . .
C9 C 0.8380(2) 0.3097(2) 0.35460(17) 0.0360(5) Uani 1 1 d . . .
C10 C 0.8810(3) 0.1361(2) 0.2723(2) 0.0393(6) Uani 1 1 d . . .
C11 C 0.7627(3) 0.14015(17) 0.20815(18) 0.0336(5) Uani 1 1 d . . .
C12 C 0.6373(3) 0.4109(2) 0.30875(17) 0.0372(5) Uani 1 1 d . . .
C13 C 0.8919(3) 0.3898(3) 0.4398(2) 0.0505(7) Uani 1 1 d . . .
H13C H 0.977(4) 0.414(3) 0.436(3) 0.066(10) Uiso 1 1 d . . .
H13B H 0.900(5) 0.350(3) 0.504(4) 0.077(13) Uiso 1 1 d . . .
H13A H 0.857(4) 0.470(4) 0.427(3) 0.077(12) Uiso 1 1 d . . .
C14 C 0.9806(4) 0.0452(3) 0.2737(3) 0.0611(9) Uani 1 1 d . . .
H14C H 0.942(5) -0.004(4) 0.232(3) 0.077(12) Uiso 1 1 d . . .
H14B H 1.040(7) 0.067(5) 0.245(4) 0.11(2) Uiso 1 1 d . . .
H14A H 0.996(4) 0.013(3) 0.342(3) 0.085(13) Uiso 1 1 d . . .
C15 C 0.7243(3) 0.0508(2) 0.13548(19) 0.0389(5) Uani 1 1 d . . .

loop_
_atom_site_aniso_label
_atom_site_aniso_U_11
_atom_site_aniso_U_22
_atom_site_aniso_U_33
_atom_site_aniso_U_23
_atom_site_aniso_U_13
_atom_site_aniso_U_12
Ag 0.04606(19) 0.04355(18) 0.04949(18) -0.00443(7) 0.00701(12) -0.01545(8)
N1 0.0305(10) 0.0285(9) 0.0296(9) -0.0014(7) 0.0021(7) -0.0022(7)
C1 0.056(2) 0.073(2) 0.0397(15) 0.0138(15) -0.0091(14) -0.0106(18)
O1 0.061(3) 0.102(3) 0.070(5) 0.016(3) 0.014(3) 0.030(3)
O1' 0.126(12) 0.50(4) 0.042(5) 0.023(16) -0.028(6) 0.08(2)
N2 0.0349(12) 0.0530(12) 0.0409(11) -0.0147(10) -0.0079(9) 0.0072(10)
C2 0.0446(15) 0.0352(12) 0.0327(12) 0.0000(9) 0.0042(11) 0.0028(10)
O2 0.060(5) 0.111(6) 0.077(6) 0.054(5) -0.011(4) -0.014(4)
O2' 0.047(6) 0.22(2) 0.129(13) -0.081(12) 0.027(7) -0.004(9)
N3 0.0606(16) 0.0470(13) 0.0492(13) -0.0044(10) 0.0120(11) 0.0148(12)
C3 0.0568(18) 0.0392(14) 0.0370(12) 0.0101(11) 0.0122(11) -0.0014(11)
O3 0.062(3) 0.106(5) 0.149(6) -0.037(4) 0.038(3) 0.022(4)
O3' 0.083(8) 0.082(8) 0.206(17) -0.016(7) 0.013(9) 0.010(6)
N4 0.0669(18) 0.0451(13) 0.0455(12) -0.0145(11) 0.0112(12) -0.0115(12)
C4 0.0577(18) 0.0515(15) 0.0487(15) 0.0066(12) 0.0154(14) -0.0200(14)
N5 0.0478(17) 0.093(2) 0.071(2) -0.028(2) -0.0056(14) 0.0182(17)
C5 0.0419(16) 0.0493(14) 0.0421(14) 0.0012(11) 0.0016(12) -0.0165(12)
C6 0.0317(12) 0.0275(11) 0.0303(10) -0.0018(9) 0.0038(9) -0.0041(9)
C7 0.0323(12) 0.0298(10) 0.0276(10) -0.0016(8) 0.0035(8) -0.0033(9)
C8 0.0382(13) 0.0313(11) 0.0283(10) -0.0043(9) 0.0055(9) 0.0009(10)
C9 0.0396(14) 0.0356(12) 0.0302(11) -0.0067(10) 0.0030(10) -0.0021(10)
C10 0.0409(15) 0.0381(13) 0.0364(13) -0.0032(9) 0.0041(11) 0.0067(10)
C11 0.0414(14) 0.0296(12) 0.0284(11) -0.0032(8) 0.0059(10) -0.0002(9)
C12 0.0418(14) 0.0386(13) 0.0288(11) -0.0011(9) 0.0036(10) 0.0005(11)
C13 0.0491(18) 0.0531(16) 0.0421(15) -0.0178(14) -0.0032(13) -0.0027(14)
C14 0.063(2) 0.0557(19) 0.060(2) -0.0113(16) 0.0048(17) 0.0235(17)
C15 0.0449(14) 0.0346(12) 0.0371(12) -0.0033(10) 0.0096(10) -0.0019(10)

loop_
_atom_type_symbol
_atom_type_description
_atom_type_scat_dispersion_real
_atom_type_scat_dispersion_imag
_atom_type_scat_source
C C 0.0033 0.0016 'International Tables Vol C Tables 4.2.6.8 and 6.1.1.4'
H H 0.0000 0.0000 'International Tables Vol C Tables 4.2.6.8 and 6.1.1.4'
N N 0.0061 0.0033 'International Tables Vol C Tables 4.2.6.8 and 6.1.1.4'
O O 0.0106 0.0060 'International Tables Vol C Tables 4.2.6.8 and 6.1.1.4'
Ag Ag -0.8971 1.1015 'International Tables Vol C Tables 4.2.6.8 and 6.1.1.4'

loop_
_geom_angle_atom_site_label_1
_geom_angle_atom_site_label_2
_geom_angle_atom_site_label_3
_geom_angle
_geom_angle_site_symmetry_1
_geom_angle_site_symmetry_3
_geom_angle_publ_flag
N1 Ag N4 120.59(8) . 3_655 ?
N1 Ag O1 122.40(18) . . ?
N4 Ag O1 106.3(2) 3_655 . ?
N1 Ag N3 126.82(8) . 2_645 ?
N4 Ag N3 89.60(9) 3_655 2_645 ?
O1 Ag N3 81.43(17) . 2_645 ?
N1 Ag O2' 104.1(5) . . ?
N4 Ag O2' 87.0(5) 3_655 . ?
O1 Ag O2' 44.5(4) . . ?
N3 Ag O2' 121.5(4) 2_645 . ?
C6 N1 C2 118.6(2) . . ?
C6 N1 Ag 123.29(15) . . ?
C2 N1 Ag 117.72(17) . . ?
C2 C1 H1C 107(2) . . ?
C2 C1 H1B 110(4) . . ?
H1C C1 H1B 96(4) . . ?
C2 C1 H1A 123(3) . . ?
H1C C1 H1A 74(3) . . ?
H1B C1 H1A 127(5) . . ?
O1' O1 N5 63.4(13) . . ?
O1' O1 Ag 94.0(17) . . ?
N5 O1 Ag 106.7(4) . . ?
O1 O1' N5 77.7(16) . . ?
C9 N2 C10 122.8(2) . . ?
C9 N2 H2A 118.6 . . ?
C10 N2 H2A 118.6 . . ?
N1 C2 C3 121.1(3) . . ?
N1 C2 C1 117.6(3) . . ?
C3 C2 C1 121.3(3) . . ?
N5 O2 O3' 48.5(7) . . ?
N5 O2' Ag 100.7(11) . . ?
C12 N3 Ag 132.5(2) . 2_655 ?
C4 C3 C2 119.8(2) . . ?
C4 C3 H3A 120.1 . . ?
C2 C3 H3A 120.1 . . ?
O3' O3 N5 64.5(9) . . ?
O3 O3' N5 69.2(9) . . ?
O3 O3' O2 108.8(10) . . ?
N5 O3' O2 45.0(6) . . ?
C15 N4 Ag 176.0(3) . 3_655 ?
C3 C4 C5 119.0(3) . . ?
C3 C4 H4A 120.5 . . ?
C5 C4 H4A 120.5 . . ?
O2 N5 O1' 120.5(11) . . ?
O2 N5 O2' 20.1(12) . . ?
O1' N5 O2' 112.4(13) . . ?
O2 N5 O3' 86.5(10) . . ?
O1' N5 O3' 128.5(16) . . ?
O2' N5 O3' 104.7(12) . . ?
O2 N5 O3 125.5(7) . . ?
O1' N5 O3 111.3(10) . . ?
O2' N5 O3 136.2(9) . . ?
O3' N5 O3 46.2(7) . . ?
O2 N5 O1 118.1(7) . . ?
O1' N5 O1 38.9(15) . . ?
O2' N5 O1 99.8(10) . . ?
O3' N5 O1 155.4(10) . . ?
O3 N5 O1 112.3(6) . . ?
C6 C5 C4 118.8(3) . . ?
C6 C5 H5A 120.6 . . ?
C4 C5 H5A 120.6 . . ?
N1 C6 C5 122.6(2) . . ?
N1 C6 C7 117.02(19) . . ?
C5 C6 C7 120.4(2) . . ?
C6 C7 C11 110.45(18) . . ?
C6 C7 C8 111.64(18) . . ?
C11 C7 C8 107.96(19) . . ?
C6 C7 H7A 108.9 . . ?
C11 C7 H7A 108.9 . . ?
C8 C7 H7A 108.9 . . ?
C9 C8 C12 118.3(2) . . ?
C9 C8 C7 124.1(2) . . ?
C12 C8 C7 117.5(2) . . ?
C8 C9 N2 120.2(2) . . ?
C8 C9 C13 124.5(2) . . ?
N2 C9 C13 115.3(2) . . ?
C11 C10 N2 119.8(2) . . ?
C11 C10 C14 125.3(3) . . ?
N2 C10 C14 114.8(3) . . ?
C10 C11 C15 119.5(2) . . ?
C10 C11 C7 124.4(2) . . ?
C15 C11 C7 116.0(2) . . ?
N3 C12 C8 179.2(3) . . ?
C9 C13 H13C 109(2) . . ?
C9 C13 H13B 110(2) . . ?
H13C C13 H13B 108(4) . . ?
C9 C13 H13A 113(2) . . ?
H13C C13 H13A 92(3) . . ?
H13B C13 H13A 123(3) . . ?
C10 C14 H14C 104(3) . . ?
C10 C14 H14B 112(4) . . ?
H14C C14 H14B 101(4) . . ?
C10 C14 H14A 104(2) . . ?
H14C C14 H14A 109(4) . . ?
H14B C14 H14A 125(5) . . ?
N4 C15 C11 177.0(3) . . ?

loop_
_geom_bond_atom_site_label_1
_geom_bond_atom_site_label_2
_geom_bond_distance
_geom_bond_site_symmetry_2
_geom_bond_publ_flag
Ag N1 2.2685(19) . ?
Ag N4 2.296(2) 3_655 ?
Ag O1 2.437(7) . ?
Ag N3 2.497(2) 2_645 ?
Ag O2' 2.593(18) . ?
N1 C6 1.335(3) . ?
N1 C2 1.358(3) . ?
C1 C2 1.490(4) . ?
C1 H1C 1.01(4) . ?
C1 H1B 0.78(4) . ?
C1 H1A 0.96(5) . ?
O1 O1' 0.82(3) . ?
O1 N5 1.281(7) . ?
O1' N5 1.172(14) . ?
N2 C9 1.368(3) . ?
N2 C10 1.373(3) . ?
N2 H2A 0.8600 . ?
C2 C3 1.394(4) . ?
O2 N5 1.163(9) . ?
O2 O3' 1.641(19) . ?
O2' N5 1.216(17) . ?
N3 C12 1.148(3) . ?
N3 Ag 2.497(2) 2_655 ?
C3 C4 1.363(4) . ?
C3 H3A 0.9300 . ?
O3 O3' 0.985(14) . ?
O3 N5 1.276(6) . ?
O3' N5 1.232(11) . ?
N4 C15 1.141(3) . ?
N4 Ag 2.296(2) 3_655 ?
C4 C5 1.390(4) . ?
C4 H4A 0.9300 . ?
C5 C6 1.385(4) . ?
C5 H5A 0.9300 . ?
C6 C7 1.525(3) . ?
C7 C11 1.527(3) . ?
C7 C8 1.532(3) . ?
C7 H7A 0.9800 . ?
C8 C9 1.344(4) . ?
C8 C12 1.426(4) . ?
C9 C13 1.492(3) . ?
C10 C11 1.346(4) . ?
C10 C14 1.490(4) . ?
C11 C15 1.426(3) . ?
C13 H13C 0.97(4) . ?
C13 H13B 0.98(5) . ?
C13 H13A 1.00(5) . ?
C14 H14C 0.83(5) . ?
C14 H14B 0.86(6) . ?
C14 H14A 0.98(4) . ?
